data_2203297
loop_
_publ_author_name
'Peter A. Iyere'
'William Y. Boadi'
'Lewis Ross'

_publ_section_title
;
 Bis{(<i>E</i>)-6-methoxy-2-[(4-methylphenyl)iminomethyl]phenolato}cobalt(II)
;
_journal_issue 3
_journal_name_full 'Acta Crystallographica Section E'
_journal_page_first m304
_journal_page_last m306
_journal_paper_doi 10.1107/S1600536804002764
_journal_volume 60
_journal_year 2004
_chemical_formula_iupac '[Co (C14 H14 N O2)2]'
_chemical_formula_moiety 'C30 H28 Co N2 O4'
_chemical_formula_sum 'C30 H28 Co N2 O4'
_chemical_formula_weight 539.47
_chemical_melting_point 504.8(15)
_chemical_name_systematic
;
Bis{(E)-6-methoxy-2-[(4-methylphenyl)iminomethyl]phenolato}cobalt(II)
;
_space_group_IT_number 15
_symmetry_cell_setting monoclinic
_symmetry_space_group_name_Hall '-C 2yc'
_symmetry_space_group_name_H-M 'C 1 2/c 1'
_atom_sites_solution_hydrogens geom
_atom_sites_solution_primary direct
_atom_sites_solution_secondary difmap
_cell_angle_alpha 90.00
_cell_angle_beta 106.976(2)
_cell_angle_gamma 90.00
_cell_formula_units_Z 4
_cell_length_a 14.0496(6)
_cell_length_b 16.2459(6)
_cell_length_c 11.8597(5)
_cell_measurement_reflns_used 9120
_cell_measurement_temperature 90.0(2)
_cell_measurement_theta_max 27.48
_cell_measurement_theta_min 1.00
_cell_volume 2589.01(18)
_computing_cell_refinement 'SCALEPACK (Otwinowski & Minor, 1997)'
_computing_data_collection 'COLLECT (Nonius, 1998)'
_computing_data_reduction 'DENZO--SMN (Otwinowski & Minor, 1997)'
_computing_molecular_graphics 'XP in SHELXTL (Sheldrick, 1994)'
_computing_publication_material
;
SHELX97-2 (Sheldrick, 1997) and local procedures
;
_computing_structure_refinement 'SHELXL97 (Sheldrick, 1997)'
_computing_structure_solution 'SHELXS97 (Sheldrick, 1990)'
_diffrn_ambient_temperature 90.0(2)
_diffrn_detector_area_resol_mean 18
_diffrn_measured_fraction_theta_full 1.000
_diffrn_measured_fraction_theta_max 1.000
_diffrn_measurement_device_type 'Nonius KappaCCD'
_diffrn_measurement_method '\w scans at fixed \c = 55\%'
_diffrn_radiation_monochromator graphite
_diffrn_radiation_source 'fine-focus sealed tube'
_diffrn_radiation_type MoK\a
_diffrn_radiation_wavelength 0.71073
_diffrn_reflns_av_R_equivalents 0.0466
_diffrn_reflns_av_sigmaI/netI 0.0632
_diffrn_reflns_limit_h_max 18
_diffrn_reflns_limit_h_min -18
_diffrn_reflns_limit_k_max 19
_diffrn_reflns_limit_k_min -21
_diffrn_reflns_limit_l_max 15
_diffrn_reflns_limit_l_min -15
_diffrn_reflns_number 9599
_diffrn_reflns_theta_full 27.45
_diffrn_reflns_theta_max 27.45
_diffrn_reflns_theta_min 1.97
_diffrn_standards_decay_% <1
_exptl_absorpt_coefficient_mu 0.702
_exptl_absorpt_correction_T_max 0.8724
_exptl_absorpt_correction_T_min 0.8441
_exptl_absorpt_correction_type multi-scan
_exptl_absorpt_process_details '(SCALEPACK; Otwinowski & Minor, 1997)'
_exptl_crystal_colour red
_exptl_crystal_density_diffrn 1.384
_exptl_crystal_density_method 'not measured'
_exptl_crystal_description parallelpiped
_exptl_crystal_F_000 1124
_exptl_crystal_size_max 0.25
_exptl_crystal_size_mid 0.25
_exptl_crystal_size_min 0.20
_refine_diff_density_max .525
_refine_diff_density_min -.385
_refine_ls_extinction_expression Fc^*^=kFc[1+0.001xFc^2^\l^3^/sin(2\q)]^-1/4^
_refine_ls_goodness_of_fit_ref 1.108
_refine_ls_hydrogen_treatment constr
_refine_ls_matrix_type full
_refine_ls_number_parameters 171
_refine_ls_number_reflns 2955
_refine_ls_number_restraints 0
_refine_ls_restrained_S_all 1.108
_refine_ls_R_factor_all 0.0541
_refine_ls_R_factor_gt 0.0376
_refine_ls_shift/su_max 0.014
_refine_ls_shift/su_mean 0.000
_refine_ls_structure_factor_coef Fsqd
_refine_ls_weighting_details 'calc w=1/[\s^2^(Fo^2^)+(0.0151P)^2^+2.0584P] where P=(Fo^2^+2Fc^2^)/3'
_refine_ls_weighting_scheme calc
_refine_ls_wR_factor_gt 0.0716
_refine_ls_wR_factor_ref 0.0760
_reflns_number_gt 2407
_reflns_number_total 2955
_reflns_threshold_expression I>2\s(I)
_cod_data_source_file fl6083.cif
_cod_data_source_block I
_cod_depositor_comments
;
The following automatic conversions were performed:
'_geom_bond_publ_flag' value 'YES' changed to 'yes' according to
'/home/saulius/struct/CIF-dictionaries/cif_core.dic' dictionary named
'cif_core.dic' version 2.4.1 from 2010-06-29.

Automatic conversion script
Id: cif_fix_enum 1527 2010-12-29 10:47:43Z saulius 

The following automatic conversions were performed:

'_chemical_melting_point' value '230.2-233.2\%' was changed to
'504.8(15)' - it was converted from degrees Celsius(C) to Kelvins(K),
the average value was taken and precision was estimated.

Automatic conversion script
Id: cif_fix_values 1646 2011-03-28 12:23:43Z adriana 

The following automatic conversions were performed:

'_chemical_melting_point' value '230.2-233.2\%' was changed to
'504.8(15)' - it was converted from degrees Celsius(C) to Kelvins(K),
the average value was taken and precision was
estimated.

'_geom_bond_publ_flag' value 'YES' changed to 'yes'
according to /home/saulius/struct/CIF-dictionaries/cif_core.dic
dictionary named 'cif_core.dic' version 2.4.1 from 2010-06-29.

Automatic conversion script
Id: cif_fix_values 1715 2011-07-08 13:25:40Z adriana 
;
_cod_original_sg_symbol_H-M 'C 2/c'
_cod_database_code 2203297
_cod_database_fobs_code 2203297

loop_
_symmetry_equiv_pos_as_xyz
'x, y, z'
'-x, y, -z+1/2'
'x+1/2, y+1/2, z'
'-x+1/2, y+1/2, -z+1/2'
'-x, -y, -z'
'x, -y, z-1/2'
'-x+1/2, -y+1/2, -z'
'x+1/2, -y+1/2, z-1/2'

loop_
_atom_site_label
_atom_site_fract_x
_atom_site_fract_y
_atom_site_fract_z
_atom_site_U_iso_or_equiv
_atom_site_adp_type
_atom_site_calc_flag
_atom_site_refinement_flags
_atom_site_occupancy
_atom_site_type_symbol
Co1 0.0000 0.02559(2) 0.7500 0.01246(12) Uani d S 1 Co
N1 0.04513(10) 0.08160(8) 0.62416(13) 0.0115(3) Uani d . 1 N
O1 0.12006(9) -0.03552(7) 0.81518(11) 0.0140(3) Uani d . 1 O
O2 0.26222(9) -0.13840(7) 0.92058(11) 0.0172(3) Uani d . 1 O
C1 0.19358(12) -0.04261(10) 0.76858(16) 0.0118(4) Uani d . 1 C
C2 0.27460(13) -0.09700(11) 0.82445(16) 0.0137(4) Uani d . 1 C
C3 0.35554(14) -0.10477(11) 0.78290(17) 0.0183(4) Uani d . 1 C
H3 0.4087 -0.1401 0.8222 0.022 Uiso calc R 1 H
C4 0.36045(14) -0.06099(11) 0.68295(17) 0.0193(4) Uani d . 1 C
H4 0.4170 -0.0665 0.6550 0.023 Uiso calc R 1 H
C5 0.28410(13) -0.01044(11) 0.62584(17) 0.0164(4) Uani d . 1 C
H5 0.2873 0.0180 0.5570 0.020 Uiso calc R 1 H
C6 0.19998(13) 0.00041(11) 0.66753(16) 0.0123(4) Uani d . 1 C
C7 0.12775(13) 0.05896(11) 0.60375(16) 0.0128(4) Uani d . 1 C
H7 0.1418 0.0845 0.5383 0.015 Uiso calc R 1 H
C8 -0.01446(13) 0.14295(10) 0.54849(16) 0.0124(4) Uani d . 1 C
C9 -0.01613(13) 0.15385(11) 0.43146(16) 0.0142(4) Uani d . 1 C
H9 0.0226 0.1190 0.3978 0.017 Uiso calc R 1 H
C10 -0.07386(13) 0.21514(11) 0.36425(17) 0.0169(4) Uani d . 1 C
H10 -0.0755 0.2208 0.2840 0.020 Uiso calc R 1 H
C11 -0.12971(14) 0.26897(11) 0.41106(17) 0.0181(4) Uani d . 1 C
C12 -0.12832(14) 0.25696(11) 0.52724(17) 0.0193(5) Uani d . 1 C
H12 -0.1662 0.2924 0.5613 0.023 Uiso calc R 1 H
C13 -0.07281(13) 0.19442(11) 0.59468(17) 0.0168(4) Uani d . 1 C
H13 -0.0746 0.1866 0.6734 0.020 Uiso calc R 1 H
C14 -0.19029(15) 0.33676(13) 0.33672(19) 0.0289(5) Uani d . 1 C
H14A -0.1465 0.3722 0.3070 0.043 Uiso calc R 1 H
H14B -0.2224 0.3695 0.3847 0.043 Uiso calc R 1 H
H14C -0.2413 0.3126 0.2701 0.043 Uiso calc R 1 H
C15 0.34596(15) -0.18523(13) 0.98791(19) 0.0269(5) Uani d . 1 C
H15A 0.3591 -0.2301 0.9394 0.040 Uiso calc R 1 H
H15B 0.3315 -0.2082 1.0576 0.040 Uiso calc R 1 H
H15C 0.4045 -0.1494 1.0128 0.040 Uiso calc R 1 H

loop_
_atom_site_aniso_label
_atom_site_aniso_U_11
_atom_site_aniso_U_22
_atom_site_aniso_U_33
_atom_site_aniso_U_12
_atom_site_aniso_U_13
_atom_site_aniso_U_23
Co1 0.01141(19) 0.0131(2) 0.0137(2) 0.000 0.00497(15) 0.000
N1 0.0115(8) 0.0098(8) 0.0130(9) -0.0016(6) 0.0033(7) -0.0012(6)
O1 0.0118(6) 0.0164(7) 0.0151(7) 0.0018(5) 0.0058(6) 0.0022(5)
O2 0.0162(7) 0.0199(7) 0.0151(8) 0.0062(6) 0.0043(6) 0.0059(6)
C1 0.0099(9) 0.0116(9) 0.0141(11) -0.0024(7) 0.0035(8) -0.0051(8)
C2 0.0165(10) 0.0121(10) 0.0113(10) -0.0007(7) 0.0023(8) -0.0005(8)
C3 0.0138(10) 0.0179(10) 0.0212(12) 0.0047(8) 0.0020(9) -0.0001(9)
C4 0.0157(10) 0.0225(11) 0.0218(12) 0.0022(8) 0.0090(9) -0.0003(9)
C5 0.0159(10) 0.0183(10) 0.0164(11) -0.0004(8) 0.0071(9) -0.0001(8)
C6 0.0121(9) 0.0123(9) 0.0119(10) -0.0020(7) 0.0026(8) -0.0030(8)
C7 0.0149(10) 0.0127(9) 0.0107(10) -0.0048(7) 0.0033(8) -0.0025(8)
C8 0.0116(9) 0.0096(9) 0.0147(11) -0.0028(7) 0.0018(8) 0.0009(8)
C9 0.0144(9) 0.0133(10) 0.0151(11) -0.0002(7) 0.0049(8) -0.0008(8)
C10 0.0166(10) 0.0202(10) 0.0131(11) -0.0025(8) 0.0032(8) 0.0020(8)
C11 0.0166(10) 0.0174(10) 0.0197(12) 0.0015(8) 0.0045(9) 0.0044(9)
C12 0.0180(10) 0.0182(10) 0.0220(12) 0.0053(8) 0.0060(9) -0.0025(9)
C13 0.0161(10) 0.0219(11) 0.0134(11) 0.0009(8) 0.0058(8) 0.0020(8)
C14 0.0279(12) 0.0302(12) 0.0302(14) 0.0106(10) 0.0110(10) 0.0107(10)
C15 0.0251(12) 0.0303(12) 0.0250(13) 0.0117(9) 0.0069(10) 0.0112(10)

loop_
_atom_type_symbol
_atom_type_description
_atom_type_scat_dispersion_real
_atom_type_scat_dispersion_imag
_atom_type_scat_source
C C .0033 .0016 'International Tables Vol C Tables 4.2.6.8 and 6.1.1.4'
H H .0000 .0000 'International Tables Vol C Tables 4.2.6.8 and 6.1.1.4'
N N .0061 .0033 'International Tables Vol C Tables 4.2.6.8 and 6.1.1.4'
Br Br -.2901 2.4595 'International Tables Vol C Tables 4.2.6.8 and 6.1.1.4'
O O .0106 .0060 'International Tables Vol C Tables 4.2.6.8 and 6.1.1.4'

loop_
_geom_angle_atom_site_label_1
_geom_angle_atom_site_label_2
_geom_angle_atom_site_label_3
_geom_angle_site_symmetry_1
_geom_angle_site_symmetry_3
_geom_angle
_geom_angle_publ_flag
O1 Co1 O1 . 2_556 117.54(7) yes
O1 Co1 N1 . . 95.92(5) yes
O1 Co1 N1 2_556 . 111.59(5) yes
O1 Co1 N1 . 2_556 111.59(5) no
O1 Co1 N1 2_556 2_556 95.92(5) no
N1 Co1 N1 . 2_556 125.94(8) yes
C7 N1 C8 . . 117.86(15) yes
C7 N1 Co1 . . 120.14(12) yes
C8 N1 Co1 . . 121.85(11) yes
C1 O1 Co1 . . 125.80(11) yes
C2 O2 C15 . . 116.03(14) yes
O1 C1 C6 . . 124.55(16) yes
O1 C1 C2 . . 118.29(16) yes
C6 C1 C2 . . 117.15(15) yes
C3 C2 O2 . . 124.82(16) yes
C3 C2 C1 . . 121.20(17) yes
O2 C2 C1 . . 113.97(15) yes
C2 C3 C4 . . 120.55(17) yes
C2 C3 H3 . . 119.7 no
C4 C3 H3 . . 119.7 no
C5 C4 C3 . . 119.99(17) yes
C5 C4 H4 . . 120.0 no
C3 C4 H4 . . 120.0 no
C4 C5 C6 . . 121.08(17) yes
C4 C5 H5 . . 119.5 no
C6 C5 H5 . . 119.5 no
C1 C6 C5 . . 119.99(16) yes
C1 C6 C7 . . 124.40(16) yes
C5 C6 C7 . . 115.56(16) yes
N1 C7 C6 . . 128.25(17) yes
N1 C7 H7 . . 115.9 no
C6 C7 H7 . . 115.9 no
C13 C8 C9 . . 118.42(17) yes
C13 C8 N1 . . 118.32(16) yes
C9 C8 N1 . . 123.26(16) yes
C10 C9 C8 . . 120.21(17) yes
C10 C9 H9 . . 119.9 no
C8 C9 H9 . . 119.9 no
C9 C10 C11 . . 121.77(18) yes
C9 C10 H10 . . 119.1 no
C11 C10 H10 . . 119.1 no
C12 C11 C10 . . 117.48(17) yes
C12 C11 C14 . . 121.69(17) yes
C10 C11 C14 . . 120.82(18) yes
C13 C12 C11 . . 121.31(17) yes
C13 C12 H12 . . 119.3 no
C11 C12 H12 . . 119.3 no
C12 C13 C8 . . 120.75(18) yes
C12 C13 H13 . . 119.6 no
C8 C13 H13 . . 119.6 no
C11 C14 H14A . . 109.5 no
C11 C14 H14B . . 109.5 no
H14A C14 H14B . . 109.5 no
C11 C14 H14C . . 109.5 no
H14A C14 H14C . . 109.5 no
H14B C14 H14C . . 109.5 no
O2 C15 H15A . . 109.5 no
O2 C15 H15B . . 109.5 no
H15A C15 H15B . . 109.5 no
O2 C15 H15C . . 109.5 no
H15A C15 H15C . . 109.5 no
H15B C15 H15C . . 109.5 no

loop_
_geom_bond_atom_site_label_1
_geom_bond_atom_site_label_2
_geom_bond_site_symmetry_2
_geom_bond_distance
_geom_bond_publ_flag
Co1 O1 . 1.9149(12) yes
Co1 O1 2_556 1.9149(12) no
Co1 N1 . 2.0025(14) yes
Co1 N1 2_556 2.0025(14) no
N1 C7 . 1.306(2) yes
N1 C8 . 1.436(2) yes
O1 C1 . 1.311(2) yes
O2 C2 . 1.378(2) yes
O2 C15 . 1.433(2) yes
C1 C6 . 1.413(2) yes
C1 C2 . 1.440(2) yes
C2 C3 . 1.371(2) yes
C3 C4 . 1.401(3) yes
C3 H3 . 0.9500 no
C4 C5 . 1.364(3) yes
C4 H4 . 0.9500 no
C5 C6 . 1.419(2) yes
C5 H5 . 0.9500 no
C6 C7 . 1.435(2) yes
C7 H7 . 0.9500 no
C8 C13 . 1.391(2) yes
C8 C9 . 1.393(2) yes
C9 C10 . 1.381(2) yes
C9 H9 . 0.9500 no
C10 C11 . 1.394(3) yes
C10 H10 . 0.9500 no
C11 C12 . 1.386(3) yes
C11 C14 . 1.509(3) yes
C12 C13 . 1.384(3) yes
C12 H12 . 0.9500 no
C13 H13 . 0.9500 no
C14 H14A . 0.9800 no
C14 H14B . 0.9800 no
C14 H14C . 0.9800 no
C15 H15A . 0.9800 no
C15 H15B . 0.9800 no
C15 H15C . 0.9800 no

loop_
_geom_torsion_atom_site_label_1
_geom_torsion_atom_site_label_2
_geom_torsion_atom_site_label_3
_geom_torsion_atom_site_label_4
_geom_torsion_site_symmetry_1
_geom_torsion
O1 Co1 N1 C7 . 9.29(14)
O1 Co1 N1 C7 2_556 -113.46(13)
N1 Co1 N1 C7 2_556 131.45(14)
O1 Co1 N1 C8 . -175.24(12)
O1 Co1 N1 C8 2_556 62.01(13)
N1 Co1 N1 C8 2_556 -53.08(11)
O1 Co1 O1 C1 2_556 108.09(13)
N1 Co1 O1 C1 . -10.03(14)
N1 Co1 O1 C1 2_556 -142.55(13)
Co1 O1 C1 C6 . 6.3(2)
Co1 O1 C1 C2 . -174.63(11)
C15 O2 C2 C3 . 7.3(3)
C15 O2 C2 C1 . -172.47(15)
O1 C1 C2 C3 . -177.44(16)
C6 C1 C2 C3 . 1.7(3)
O1 C1 C2 O2 . 2.4(2)
C6 C1 C2 O2 . -178.48(15)
O2 C2 C3 C4 . 178.87(17)
C1 C2 C3 C4 . -1.3(3)
C2 C3 C4 C5 . -0.3(3)
C3 C4 C5 C6 . 1.5(3)
O1 C1 C6 C5 . 178.59(16)
C2 C1 C6 C5 . -0.5(2)
O1 C1 C6 C7 . 1.3(3)
C2 C1 C6 C7 . -177.76(16)
C4 C5 C6 C1 . -1.1(3)
C4 C5 C6 C7 . 176.38(17)
C8 N1 C7 C6 . 178.87(16)
Co1 N1 C7 C6 . -5.5(2)
C1 C6 C7 N1 . -1.4(3)
C5 C6 C7 N1 . -178.79(17)
C7 N1 C8 C13 . -150.73(17)
Co1 N1 C8 C13 . 33.7(2)
C7 N1 C8 C9 . 28.8(2)
Co1 N1 C8 C9 . -146.79(14)
C13 C8 C9 C10 . 0.7(3)
N1 C8 C9 C10 . -178.81(16)
C8 C9 C10 C11 . 1.7(3)
C9 C10 C11 C12 . -2.3(3)
C9 C10 C11 C14 . 178.51(17)
C10 C11 C12 C13 . 0.6(3)
C14 C11 C12 C13 . 179.77(18)
C11 C12 C13 C8 . 1.7(3)
C9 C8 C13 C12 . -2.4(3)
N1 C8 C13 C12 . 177.15(16)
